data_4349849
loop_
_publ_author_name
'Gorelova, Liudmila A.'
'Pakhomova, Anna S.'
'Aprilis, Georgios'
'Dubrovinsky, Leonid S.'
'Krivovichev, Sergey V.'

_publ_section_title
;
 Pentacoordinated silicon in the high-pressure modification of datolite,
 CaBSiO4(OH)
;
_journal_issue 7
_journal_name_full 'Inorganic Chemistry Frontiers'
_journal_page_first 1653
_journal_paper_doi 10.1039/C8QI00257F
_journal_volume 5
_journal_year 2018
_chemical_formula_sum 'B Ca H O5 Si'
_chemical_formula_weight 159.99
_space_group_crystal_system monoclinic
_space_group_IT_number 14
_space_group_name_Hall '-P 2ybc'
_space_group_name_H-M_alt 'P 1 21/c 1'
_atom_sites_solution_hydrogens difmap
_audit_creation_method SHELXL-2014/7
_audit_update_record
;
2018-03-21 deposited with the CCDC.
2018-05-04 downloaded from the CCDC.
;
_cell_angle_alpha 90
_cell_angle_beta 90.63(3)
_cell_angle_gamma 90
_cell_formula_units_Z 4
_cell_length_a 4.479(7)
_cell_length_b 6.7168(6)
_cell_length_c 9.2421(7)
_cell_measurement_reflns_used 1051
_cell_measurement_temperature 298(2)
_cell_measurement_theta_max 17.450
_cell_measurement_theta_min 1.527
_cell_volume 278.0(4)
_computing_structure_refinement 'SHELXL-2014/7 (Sheldrick, 2014)'
_diffrn_ambient_temperature 298(2)
_diffrn_measured_fraction_theta_full 0.336
_diffrn_measured_fraction_theta_max 0.192
_diffrn_measurement_device_type 'esperanto-CrysAlisPro-abstract goniometer imported esperanto images'
_diffrn_radiation_wavelength 0.2896
_diffrn_reflns_av_R_equivalents 0.0536
_diffrn_reflns_av_unetI/netI 0.0774
_diffrn_reflns_Laue_measured_fraction_full 0.336
_diffrn_reflns_Laue_measured_fraction_max 0.192
_diffrn_reflns_limit_h_max 2
_diffrn_reflns_limit_h_min -2
_diffrn_reflns_limit_k_max 13
_diffrn_reflns_limit_k_min -13
_diffrn_reflns_limit_l_max 19
_diffrn_reflns_limit_l_min -17
_diffrn_reflns_number 1051
_diffrn_reflns_point_group_measured_fraction_full 0.336
_diffrn_reflns_point_group_measured_fraction_max 0.192
_diffrn_reflns_theta_full 10.007
_diffrn_reflns_theta_max 17.450
_diffrn_reflns_theta_min 1.527
_exptl_absorpt_coefficient_mu 1.301
_exptl_crystal_colour colorless
_exptl_crystal_density_diffrn 3.822
_exptl_crystal_density_meas ?
_exptl_crystal_density_method none
_exptl_crystal_description isosymmetric
_exptl_crystal_F_000 320
_exptl_crystal_size_max 0.010
_exptl_crystal_size_mid 0.010
_exptl_crystal_size_min 0.005
_refine_diff_density_max 0.715
_refine_diff_density_min -0.800
_refine_diff_density_rms 0.187
_refine_ls_extinction_method none
_refine_ls_goodness_of_fit_ref 0.834
_refine_ls_hydrogen_treatment refxyz
_refine_ls_matrix_type full
_refine_ls_number_parameters 71
_refine_ls_number_reflns 498
_refine_ls_number_restraints 1
_refine_ls_restrained_S_all 0.833
_refine_ls_R_factor_all 0.0742
_refine_ls_R_factor_gt 0.0594
_refine_ls_shift/su_max 0.000
_refine_ls_shift/su_mean 0.000
_refine_ls_structure_factor_coef Fsqd
_refine_ls_weighting_details 'w=1/[\s^2^(Fo^2^)+(0.1423P)^2^] where P=(Fo^2^+2Fc^2^)/3'
_refine_ls_weighting_scheme calc
_refine_ls_wR_factor_gt 0.1485
_refine_ls_wR_factor_ref 0.1693
_reflns_Friedel_coverage 0.000
_reflns_number_gt 376
_reflns_number_total 498
_reflns_threshold_expression 'I > 2\s(I)'
_cod_data_source_file c8qi00257f2.cif
_cod_data_source_block shelx_CCDC3
_cod_depositor_comments
;
The following automatic conversions were performed:

data item '_exptl_crystal_density_meas' value 'none' was changed to
'?' -- the value is perceived as not measured.

Automatic conversion script
Id: cif_fix_values 6909 2019-04-08 15:41:33Z antanas 
;
_cod_original_sg_symbol_H-M 'P 21/c'
_cod_database_code 4349849
_shelx_shelxl_version_number 2014/7
_shelx_space_group_comment
;
The symmetry employed for this shelxl refinement is uniquely defined
by the following loop, which should always be used as a source of
symmetry information in preference to the above space-group names.
They are only intended as comments.
;

loop_
_space_group_symop_operation_xyz
'x, y, z'
'-x, y+1/2, -z+1/2'
'-x, -y, -z'
'x, -y-1/2, z-1/2'

loop_
_atom_site_label
_atom_site_type_symbol
_atom_site_fract_x
_atom_site_fract_y
_atom_site_fract_z
_atom_site_U_iso_or_equiv
_atom_site_adp_type
_atom_site_occupancy
_atom_site_site_symmetry_order
_atom_site_calc_flag
_atom_site_refinement_flags_posn
_atom_site_refinement_flags_adp
Ca1 Ca 0.0002(6) 0.63005(10) 0.18073(8) 0.0212(19) Uani 1 1 d . .
Si1 Si 0.5312(9) 0.32208(16) 0.06636(11) 0.021(2) Uani 1 1 d . .
B1 B 0.592(5) 0.0580(6) -0.1520(6) 0.0080(7) Uiso 1 1 d . .
O1 O 0.260(3) 0.4607(5) 0.0160(3) 0.020(6) Uani 1 1 d . .
O2 O 0.725(3) 0.1775(4) -0.0381(3) 0.025(6) Uani 1 1 d . .
O3 O 0.708(3) 0.3631(4) 0.2158(3) 0.027(6) Uani 1 1 d . .
O4 O 0.313(2) 0.1407(4) 0.1316(3) 0.028(6) Uani 1 1 d . .
O5 O 0.266(3) 0.0772(4) -0.1594(3) 0.027(7) Uani 1 1 d D .
H H 0.149(19) 0.027(9) -0.090(7) 0.010 Uiso 1 1 d D U

loop_
_atom_site_aniso_label
_atom_site_aniso_U_11
_atom_site_aniso_U_22
_atom_site_aniso_U_33
_atom_site_aniso_U_23
_atom_site_aniso_U_13
_atom_site_aniso_U_12
Ca1 0.047(6) 0.0099(4) 0.0065(3) -0.0006(2) -0.0047(8) -0.0013(5)
Si1 0.049(7) 0.0094(5) 0.0047(4) -0.0001(3) -0.0054(10) -0.0006(8)
O1 0.042(19) 0.0102(10) 0.0079(10) 0.0000(9) -0.004(2) -0.0041(19)
O2 0.059(18) 0.0105(10) 0.0045(9) -0.0010(8) -0.011(2) 0.005(2)
O3 0.068(19) 0.0096(10) 0.0046(9) -0.0009(8) -0.010(3) -0.003(2)
O4 0.070(18) 0.0074(9) 0.0065(10) -0.0003(8) -0.006(3) -0.0028(18)
O5 0.07(2) 0.0097(10) 0.0060(10) 0.0009(9) -0.003(3) 0.004(2)

loop_
_atom_type_symbol
_atom_type_description
_atom_type_scat_dispersion_real
_atom_type_scat_dispersion_imag
_atom_type_scat_source
O O 0.0056 0.0036 'International Tables Vol C Tables 4.2.6.8 and 6.1.1.4'
Si Si 0.0522 0.0431 'International Tables Vol C Tables 4.2.6.8 and 6.1.1.4'
B B 0.0004 0.0004 'International Tables Vol C Tables 4.2.6.8 and 6.1.1.4'
Ca Ca 0.1611 0.1926 'International Tables Vol C Tables 4.2.6.8 and 6.1.1.4'
H H 0.0000 0.0000 'International Tables Vol C Tables 4.2.6.8 and 6.1.1.4'

loop_
_geom_angle_atom_site_label_1
_geom_angle_atom_site_label_2
_geom_angle_atom_site_label_3
_geom_angle
_geom_angle_site_symmetry_1
_geom_angle_site_symmetry_3
O2 Ca1 O1 87.9(3) 3_665 3_565
O2 Ca1 O1 66.3(2) 3_665 .
O1 Ca1 O1 65.0(5) 3_565 .
O2 Ca1 O4 142.50(14) 3_665 2
O1 Ca1 O4 108.2(4) 3_565 2
O1 Ca1 O4 151.22(17) . 2
O2 Ca1 O3 151.16(12) 3_665 1_455
O1 Ca1 O3 66.4(2) 3_565 1_455
O1 Ca1 O3 90.0(3) . 1_455
O4 Ca1 O3 62.8(2) 2 1_455
O2 Ca1 O3 61.59(18) 3_665 2_655
O1 Ca1 O3 146.36(15) 3_565 2_655
O1 Ca1 O3 109.9(4) . 2_655
O4 Ca1 O3 90.8(3) 2 2_655
O3 Ca1 O3 146.35(12) 1_455 2_655
O2 Ca1 O5 75.1(3) 3_665 3_565
O1 Ca1 O5 84.2(2) 3_565 3_565
O1 Ca1 O5 130.34(16) . 3_565
O4 Ca1 O5 73.3(2) 2 3_565
O3 Ca1 O5 113.0(4) 1_455 3_565
O3 Ca1 O5 74.9(3) 2_655 3_565
O2 Ca1 O5 115.9(4) 3_665 4_566
O1 Ca1 O5 127.40(16) 3_565 4_566
O1 Ca1 O5 82.1(2) . 4_566
O4 Ca1 O5 81.3(3) 2 4_566
O3 Ca1 O5 74.2(3) 1_455 4_566
O3 Ca1 O5 81.8(2) 2_655 4_566
O5 Ca1 O5 144.89(12) 3_565 4_566
O2 Ca1 B1 170.4(4) 3_665 4_466
O1 Ca1 B1 89.4(3) 3_565 4_466
O1 Ca1 B1 120.6(2) . 4_466
O4 Ca1 B1 31.26(16) 2 4_466
O3 Ca1 B1 31.80(17) 1_455 4_466
O3 Ca1 B1 118.3(2) 2_655 4_466
O5 Ca1 B1 95.5(4) 3_565 4_466
O5 Ca1 B1 72.8(4) 4_566 4_466
O2 Ca1 B1 30.92(16) 3_665 3_665
O1 Ca1 B1 117.6(2) 3_565 3_665
O1 Ca1 B1 88.4(3) . 3_665
O4 Ca1 B1 117.7(2) 2 3_665
O3 Ca1 B1 174.4(4) 1_455 3_665
O3 Ca1 B1 30.67(16) 2_655 3_665
O5 Ca1 B1 71.9(4) 3_565 3_665
O5 Ca1 B1 100.2(3) 4_566 3_665
B1 Ca1 B1 147.86(19) 4_466 3_665
O2 Ca1 Si1 123.94(14) 3_665 1_455
O1 Ca1 Si1 36.98(17) 3_565 1_455
O1 Ca1 Si1 77.6(3) . 1_455
O4 Ca1 Si1 81.9(2) 2 1_455
O3 Ca1 Si1 29.46(11) 1_455 1_455
O3 Ca1 Si1 172.5(3) 2_655 1_455
O5 Ca1 Si1 101.0(3) 3_565 1_455
O5 Ca1 Si1 98.89(19) 4_566 1_455
B1 Ca1 Si1 55.33(17) 4_466 1_455
B1 Ca1 Si1 154.43(12) 3_665 1_455
O2 Ca1 Si1 29.59(14) 3_665 3_665
O1 Ca1 Si1 77.4(3) 3_565 3_665
O1 Ca1 Si1 36.79(16) . 3_665
O4 Ca1 Si1 171.50(13) 2 3_665
O3 Ca1 Si1 125.67(16) 1_455 3_665
O3 Ca1 Si1 81.2(2) 2_655 3_665
O5 Ca1 Si1 101.5(2) 3_565 3_665
O5 Ca1 Si1 100.4(3) 4_566 3_665
B1 Ca1 Si1 157.18(14) 4_466 3_665
B1 Ca1 Si1 53.9(2) 3_665 3_665
Si1 Ca1 Si1 105.93(10) 1_455 3_665
O1 Si1 O3 121.1(3) . .
O1 Si1 O2 125.7(3) . .
O3 Si1 O2 110.6(5) . .
O1 Si1 O4 94.8(5) . .
O3 Si1 O4 95.7(3) . .
O2 Si1 O4 95.5(3) . .
O1 Si1 O1 79.2(6) . 3_665
O3 Si1 O1 88.4(3) . 3_665
O2 Si1 O1 87.3(4) . 3_665
O4 Si1 O1 173.9(5) . 3_665
O1 Si1 Si1 43.7(3) . 3_665
O3 Si1 Si1 106.62(15) . 3_665
O2 Si1 Si1 108.20(17) . 3_665
O4 Si1 Si1 138.4(4) . 3_665
O1 Si1 Si1 35.5(3) 3_665 3_665
O1 Si1 Ca1 102.7(3) . 1_655
O3 Si1 Ca1 43.4(2) . 1_655
O2 Si1 Ca1 103.6(4) . 1_655
O4 Si1 Ca1 138.69(16) . 1_655
O1 Si1 Ca1 45.05(18) 3_665 1_655
Si1 Si1 Ca1 68.49(12) 3_665 1_655
O1 Si1 Ca1 104.0(3) . 3_665
O3 Si1 Ca1 106.3(4) . 3_665
O2 Si1 Ca1 42.6(2) . 3_665
O4 Si1 Ca1 137.17(19) . 3_665
O1 Si1 Ca1 44.9(2) 3_665 3_665
Si1 Si1 Ca1 69.21(12) 3_665 3_665
Ca1 Si1 Ca1 74.07(10) 1_655 3_665
O1 Si1 Ca1 36.80(13) . 3_565
O3 Si1 Ca1 157.4(3) . 3_565
O2 Si1 Ca1 91.8(3) . 3_565
O4 Si1 Ca1 84.3(3) . 3_565
O1 Si1 Ca1 90.2(3) 3_665 3_565
Si1 Si1 Ca1 61.86(12) 3_665 3_565
Ca1 Si1 Ca1 130.36(6) 1_655 3_565
Ca1 Si1 Ca1 88.25(9) 3_665 3_565
O1 Si1 Ca1 35.60(16) . .
O3 Si1 Ca1 88.1(3) . .
O2 Si1 Ca1 161.0(3) . .
O4 Si1 Ca1 85.2(3) . .
O1 Si1 Ca1 90.4(3) 3_665 .
Si1 Si1 Ca1 61.57(12) 3_665 .
Ca1 Si1 Ca1 87.78(9) 1_655 .
Ca1 Si1 Ca1 130.78(6) 3_665 .
Ca1 Si1 Ca1 69.31(10) 3_565 .
O1 Si1 Ca1 152.78(16) . 2_645
O3 Si1 Ca1 34.47(19) . 2_645
O2 Si1 Ca1 81.5(3) . 2_645
O4 Si1 Ca1 80.4(3) . 2_645
O1 Si1 Ca1 105.4(3) 3_665 2_645
Si1 Si1 Ca1 135.44(18) 3_665 2_645
Ca1 Si1 Ca1 66.96(8) 1_655 2_645
Ca1 Si1 Ca1 97.32(16) 3_665 2_645
Ca1 Si1 Ca1 162.66(7) 3_565 2_645
Ca1 Si1 Ca1 117.22(7) . 2_645
O1 Si1 Ca1 83.8(3) . 2_545
O3 Si1 Ca1 80.0(3) . 2_545
O2 Si1 Ca1 122.2(2) . 2_545
O4 Si1 Ca1 27.52(17) . 2_545
O1 Si1 Ca1 150.5(2) 3_665 2_545
Si1 Si1 Ca1 123.2(2) 3_665 2_545
Ca1 Si1 Ca1 117.72(7) 1_655 2_545
Ca1 Si1 Ca1 164.60(4) 3_665 2_545
Ca1 Si1 Ca1 90.42(15) 3_565 2_545
Ca1 Si1 Ca1 62.38(8) . 2_545
Ca1 Si1 Ca1 79.86(9) 2_645 2_545
O4 B1 O3 110.6(10) 3_655 4_565
O4 B1 O2 107.9(8) 3_655 .
O3 B1 O2 105.5(9) 4_565 .
O4 B1 O5 112.7(11) 3_655 .
O3 B1 O5 107.2(8) 4_565 .
O2 B1 O5 112.6(9) . .
O4 B1 Ca1 55.5(6) 3_655 4_665
O3 B1 Ca1 55.7(6) 4_565 4_665
O2 B1 Ca1 113.6(11) . 4_665
O5 B1 Ca1 133.6(4) . 4_665
O4 B1 Ca1 121.8(12) 3_655 3_665
O3 B1 Ca1 53.1(5) 4_565 3_665
O2 B1 Ca1 52.4(5) . 3_665
O5 B1 Ca1 125.5(3) . 3_665
Ca1 B1 Ca1 81.4(5) 4_665 3_665
Si1 O1 Si1 100.8(6) . 3_665
Si1 O1 Ca1 117.8(2) . 3_565
Si1 O1 Ca1 97.97(15) 3_665 3_565
Si1 O1 Ca1 119.85(19) . .
Si1 O1 Ca1 98.30(16) 3_665 .
Ca1 O1 Ca1 115.0(5) 3_565 .
B1 O2 Si1 123.2(11) . .
B1 O2 Ca1 96.7(5) . 3_665
Si1 O2 Ca1 107.84(18) . 3_665
B1 O3 Si1 128.1(11) 4_566 .
B1 O3 Ca1 92.5(5) 4_566 1_655
Si1 O3 Ca1 107.2(2) . 1_655
B1 O3 Ca1 96.2(5) 4_566 2_645
Si1 O3 Ca1 121.64(19) . 2_645
Ca1 O3 Ca1 106.3(5) 1_655 2_645
B1 O4 Si1 124.0(11) 3_655 .
B1 O4 Ca1 93.2(6) 3_655 2_545
Si1 O4 Ca1 132.27(19) . 2_545
B1 O5 Ca1 126.3(4) . 3_565
B1 O5 Ca1 118.4(3) . 4_565
Ca1 O5 Ca1 101.2(4) 3_565 4_565
B1 O5 H 121(6) . .
Ca1 O5 H 94(5) 3_565 .
Ca1 O5 H 86(5) 4_565 .

loop_
_geom_bond_atom_site_label_1
_geom_bond_atom_site_label_2
_geom_bond_distance
_geom_bond_site_symmetry_2
Ca1 O2 2.228(8) 3_665
Ca1 O1 2.233(7) 3_565
Ca1 O1 2.237(8) .
Ca1 O4 2.244(8) 2
Ca1 O3 2.246(7) 1_455
Ca1 O3 2.247(7) 2_655
Ca1 O5 2.306(7) 3_565
Ca1 O5 2.345(6) 4_566
Ca1 B1 2.717(15) 4_466
Ca1 B1 2.793(15) 3_665
Ca1 Si1 3.124(4) 1_455
Ca1 Si1 3.135(4) 3_665
Si1 O1 1.597(11) .
Si1 O3 1.608(6) .
Si1 O2 1.626(7) .
Si1 O4 1.678(7) .
Si1 O1 1.897(7) 3_665
Si1 Si1 2.700(2) 3_665
Si1 Ca1 3.124(4) 1_655
Si1 Ca1 3.135(4) 3_665
Si1 Ca1 3.296(5) 3_565
Si1 Ca1 3.380(4) 2_645
Si1 Ca1 3.594(4) 2_545
B1 O4 1.412(8) 3_655
B1 O3 1.433(12) 4_565
B1 O2 1.445(10) .
B1 O5 1.47(2) .
B1 Ca1 2.717(15) 4_665
B1 Ca1 2.793(15) 3_665
O1 Si1 1.897(7) 3_665
O1 Ca1 2.233(7) 3_565
O2 Ca1 2.228(8) 3_665
O3 B1 1.433(12) 4_566
O3 Ca1 2.246(7) 1_655
O3 Ca1 2.247(7) 2_645
O4 B1 1.412(8) 3_655
O4 Ca1 2.244(8) 2_545
O5 Ca1 2.306(7) 3_565
O5 Ca1 2.345(6) 4_565
O5 H 0.90(2) .
